data_4343944
loop_
_publ_author_name
'Wilson, M.P.'
'Alcock, N.W.'
'Rodger, P.M.'

_publ_section_title
;
 Structure of anhydrous alkali-metal formates
;
_journal_name_full 'Inorganic Chemistry'
_journal_page_first 4359
_journal_page_last 4363
_journal_volume 45
_journal_year 2006
_chemical_formula_sum 'C H Cs O2'
_chemical_name_systematic 'Cs O O C H'
_space_group_IT_number 57
_symmetry_space_group_name_Hall '-P 2c 2b'
_symmetry_space_group_name_H-M 'P b c m'
_cell_angle_alpha 90
_cell_angle_beta 90
_cell_angle_gamma 90
_cell_formula_units_Z 4
_cell_length_a 4.7938
_cell_length_b 9.5339
_cell_length_c 7.9101
_cell_volume 361.520
_citation_journal_id_ASTM INOCAJ
_cod_data_source_file Wilson_INOCAJ_2006_940.cif
_cod_data_source_block C1H1Cs1O2
_cod_original_cell_volume 361.5201
_cod_original_formula_sum 'C1 H1 Cs1 O2'
_cod_database_code 4343944

loop_
_symmetry_equiv_pos_as_xyz
x,y,z
-x,-y,z+1/2
x,-y+1/2,-z
-x,y+1/2,-z+1/2
-x,-y,-z
x,y,-z-1/2
-x,y-1/2,z
x,-y-1/2,z-1/2

loop_
_atom_site_label
_atom_site_type_symbol
_atom_site_fract_x
_atom_site_fract_y
_atom_site_fract_z
_atom_site_occupancy
_atom_site_U_iso_or_equiv
O1 O-2 0.5313 0.1724 -0.25 1 0.0
C1 C+4 0.5998 0.0446 -0.25 1 0.0
O2 O-2 0.8442 -0.0029 -0.25 1 0.0
Cs1 Cs+1 0.04647 0.25 0 1 0.0
H1 H-1 0.4525 -0.022 -0.25 1 0.0
